data_7122216
loop_
_publ_author_name
'Lorenz, Volker'
'Liebing, Phil'
'Bathelier, Adrien'
'Engelhardt, Felix'
'Maron, Laurent'
'Hilfert, Liane'
'Busse, Sabine'
'Edelmann, Frank T.'

_publ_section_title
;
 The &quot;Wanderlust&quot; of Me<sub>3</sub>Si groups in rare-earth
 triple-decker complexes: a combined experimental and computational study.
;
_journal_issue 73
_journal_name_full 'Chemical communications (Cambridge, England)'
_journal_page_first 10280
_journal_page_last 10283
_journal_paper_doi 10.1039/c8cc05317k
_journal_volume 54
_journal_year 2018
_chemical_formula_moiety 'C42 H72 Si6 Tm2'
_chemical_formula_sum 'C42 H72 Si6 Tm2'
_chemical_formula_weight 1083.39
_space_group_crystal_system triclinic
_space_group_IT_number 2
_space_group_name_Hall '-P 1'
_space_group_name_H-M_alt 'P -1'
_symmetry_space_group_name_Hall '-P 1'
_symmetry_space_group_name_H-M 'P -1'
_atom_sites_solution_hydrogens geom
_audit_creation_method SHELXL-2017/1
_audit_update_record
;
2018-04-25 deposited with the CCDC.
2018-08-21 downloaded from the CCDC.
;
_cell_angle_alpha 73.62(2)
_cell_angle_beta 86.142(17)
_cell_angle_gamma 89.80(2)
_cell_formula_units_Z 4
_cell_length_a 13.092(3)
_cell_length_b 18.108(6)
_cell_length_c 20.921(5)
_cell_measurement_reflns_used 39793
_cell_measurement_temperature 100(1)
_cell_measurement_theta_max 26.371
_cell_measurement_theta_min 1.920
_cell_volume 4747(2)
_computing_cell_refinement 'STOE X-AREA'
_computing_data_collection 'STOE X-AREA'
_computing_data_reduction 'STOE X-RED'
_computing_structure_refinement 'SHELXL-2017/1 (Sheldrick, 2017)'
_computing_structure_solution 'SHELXT-2014/5 (Sheldrick, 2014)'
_diffrn_ambient_temperature 100(1)
_diffrn_detector 'image plate (34 cm diameter)'
_diffrn_detector_area_resol_mean 6.67
_diffrn_detector_type STOE
_diffrn_measured_fraction_theta_full 0.995
_diffrn_measured_fraction_theta_max 0.996
_diffrn_measurement_details ' 217 frames, detector distance = 100 mm'
_diffrn_measurement_device '2-circle goniometer'
_diffrn_measurement_device_type 'STOE IPDS 2T'
_diffrn_measurement_method 'rotation method'
_diffrn_radiation_collimation '0.5 mm diameter, monocapillary'
_diffrn_radiation_monochromator 'plane graphite'
_diffrn_radiation_polarisn_norm 0
_diffrn_radiation_type 'Mo K\a'
_diffrn_radiation_wavelength 0.71073
_diffrn_reflns_av_R_equivalents 0.0753
_diffrn_reflns_av_unetI/netI 0.0547
_diffrn_reflns_Laue_measured_fraction_full 0.995
_diffrn_reflns_Laue_measured_fraction_max 0.996
_diffrn_reflns_limit_h_max 16
_diffrn_reflns_limit_h_min -16
_diffrn_reflns_limit_k_max 22
_diffrn_reflns_limit_k_min -22
_diffrn_reflns_limit_l_max 26
_diffrn_reflns_limit_l_min -23
_diffrn_reflns_number 39793
_diffrn_reflns_point_group_measured_fraction_full 0.995
_diffrn_reflns_point_group_measured_fraction_max 0.996
_diffrn_reflns_theta_full 25.242
_diffrn_reflns_theta_max 26.371
_diffrn_reflns_theta_min 1.920
_diffrn_source 'sealed X-ray tube, 12 x 0.4 mm long-fine focus'
_diffrn_source_current 40
_diffrn_source_power 2.00
_diffrn_source_voltage 50
_exptl_absorpt_coefficient_mu 3.892
_exptl_absorpt_correction_T_max 0.5492
_exptl_absorpt_correction_T_min 0.4573
_exptl_absorpt_correction_type numerical
_exptl_absorpt_process_details 'STOE X-RED32'
_exptl_crystal_colour 'red brown'
_exptl_crystal_density_diffrn 1.516
_exptl_crystal_description plate
_exptl_crystal_F_000 2184
_exptl_crystal_size_max 0.16
_exptl_crystal_size_mid 0.10
_exptl_crystal_size_min 0.07
_refine_diff_density_max 5.079
_refine_diff_density_min -2.082
_refine_diff_density_rms 0.177
_refine_ls_extinction_method none
_refine_ls_goodness_of_fit_ref 1.158
_refine_ls_hydrogen_treatment constr
_refine_ls_matrix_type full
_refine_ls_number_parameters 937
_refine_ls_number_reflns 19326
_refine_ls_number_restraints 0
_refine_ls_restrained_S_all 1.158
_refine_ls_R_factor_all 0.0725
_refine_ls_R_factor_gt 0.0572
_refine_ls_shift/su_max 0.001
_refine_ls_shift/su_mean 0.000
_refine_ls_structure_factor_coef Fsqd
_refine_ls_weighting_details 'w=1/[\s^2^(Fo^2^)+(0.0607P)^2^+23.0915P] where P=(Fo^2^+2Fc^2^)/3'
_refine_ls_weighting_scheme calc
_refine_ls_wR_factor_gt 0.1429
_refine_ls_wR_factor_ref 0.1514
_reflns_Friedel_coverage 0.000
_reflns_number_gt 15761
_reflns_number_total 19326
_reflns_threshold_expression 'I > 2\s(I)'
_cod_data_source_file c8cc05317k2.cif
_cod_data_source_block fe0094_a
_cod_depositor_comments 'Adding full bibliography for 7122212--7122216.cif.'
_cod_database_code 7122216
_shelx_shelxl_version_number 2017/1
_shelx_space_group_comment
;
The symmetry employed for this shelxl refinement is uniquely defined
by the following loop, which should always be used as a source of
symmetry information in preference to the above space-group names.
They are only intended as comments.
;

loop_
_space_group_symop_operation_xyz
'x, y, z'
'-x, -y, -z'

loop_
_atom_site_label
_atom_site_type_symbol
_atom_site_fract_x
_atom_site_fract_y
_atom_site_fract_z
_atom_site_U_iso_or_equiv
_atom_site_adp_type
_atom_site_occupancy
_atom_site_site_symmetry_order
_atom_site_calc_flag
_atom_site_refinement_flags_posn
_atom_site_refinement_flags_adp
Tm1 Tm 0.57803(2) 0.49024(2) 0.41491(2) 0.02009(9) Uani 1 1 d . .
Si1 Si 0.84093(16) 0.62149(13) 0.37508(11) 0.0298(5) Uani 1 1 d . .
C1 C 0.6266(5) 0.3768(4) 0.3717(3) 0.0243(15) Uani 1 1 d . .
Tm2 Tm 0.06786(2) 0.58496(2) 0.02803(2) 0.02022(9) Uani 1 1 d . .
Si2 Si 0.60648(16) 0.26965(13) 0.39319(10) 0.0269(4) Uani 1 1 d . .
C2 C 0.7147(5) 0.4020(4) 0.3948(3) 0.0238(15) Uani 1 1 d . .
H2 H 0.750356 0.360735 0.420234 0.029 Uiso 1 1 calc R U
Tm3 Tm 0.06268(2) 0.09270(2) 0.51883(2) 0.02061(9) Uani 1 1 d . .
Si3 Si 0.32203(15) 0.63383(12) 0.38483(9) 0.0241(4) Uani 1 1 d . .
C3 C 0.7641(5) 0.4734(4) 0.3900(3) 0.0229(15) Uani 1 1 d . .
H3 H 0.823623 0.466602 0.412698 0.027 Uiso 1 1 calc R U
Si5 Si 0.09995(16) 0.80397(13) -0.10902(10) 0.0288(5) Uani 1 1 d . .
C5 C 0.6682(5) 0.5896(4) 0.3186(3) 0.0217(14) Uani 1 1 d . .
H5 H 0.676925 0.642861 0.305075 0.026 Uiso 1 1 calc R U
Tm4 Tm 0.57102(2) -0.00598(2) 0.91220(2) 0.01972(9) Uani 1 1 d . .
Si4 Si 0.33589(15) 0.52496(13) 0.12533(10) 0.0264(4) Uani 1 1 d . .
C4 C 0.7459(5) 0.5521(4) 0.3595(3) 0.0235(15) Uani 1 1 d . .
Si6 Si -0.21557(15) 0.49433(13) 0.13353(10) 0.0279(5) Uani 1 1 d . .
C6 C 0.5809(5) 0.5652(5) 0.2936(3) 0.0243(15) Uani 1 1 d . .
H6 H 0.546263 0.606532 0.267484 0.029 Uiso 1 1 calc R U
C7 C 0.5331(6) 0.4952(4) 0.2979(3) 0.0248(15) Uani 1 1 d . .
H7 H 0.475360 0.501173 0.273470 0.030 Uiso 1 1 calc R U
Si7 Si 0.06964(16) 0.29565(13) 0.36823(10) 0.0287(4) Uani 1 1 d . .
Si8 Si 0.32837(15) 0.04500(13) 0.61789(10) 0.0260(4) Uani 1 1 d . .
C8 C 0.5515(5) 0.4179(5) 0.3305(3) 0.0256(16) Uani 1 1 d . .
H8 H 0.501823 0.385215 0.323169 0.031 Uiso 1 1 calc R U
Si9 Si -0.19351(15) -0.01626(13) 0.64802(9) 0.0250(4) Uani 1 1 d . .
C9 C 0.4685(7) 0.2428(6) 0.4084(5) 0.047(2) Uani 1 1 d . .
H9A H 0.432727 0.269607 0.370258 0.070 Uiso 1 1 calc R U
H9AB H 0.440854 0.256576 0.447057 0.070 Uiso 1 1 calc R U
H9AC H 0.460494 0.188289 0.415712 0.070 Uiso 1 1 calc R U
C10 C 0.6714(7) 0.2177(5) 0.4704(4) 0.040(2) Uani 1 1 d . .
H10A H 0.650252 0.164562 0.484102 0.059 Uiso 1 1 calc R U
H10B H 0.652889 0.240757 0.505545 0.059 Uiso 1 1 calc R U
H10C H 0.744323 0.221393 0.460951 0.059 Uiso 1 1 calc R U
Si10 Si 0.82903(16) 0.13165(14) 0.86759(10) 0.0290(5) Uani 1 1 d . .
Si11 Si 0.60707(15) -0.22214(13) 0.88039(10) 0.0259(4) Uani 1 1 d . .
C11 C 0.6590(7) 0.2362(5) 0.3219(4) 0.0349(18) Uani 1 1 d . .
H11A H 0.624478 0.261397 0.282774 0.052 Uiso 1 1 calc R U
H11B H 0.648900 0.181542 0.332103 0.052 Uiso 1 1 calc R U
H11C H 0.730898 0.248411 0.314033 0.052 Uiso 1 1 calc R U
C12 C 0.8957(8) 0.5822(7) 0.4584(5) 0.058(3) Uani 1 1 d . .
H12A H 0.936633 0.538275 0.457930 0.087 Uiso 1 1 calc R U
H12B H 0.840998 0.567240 0.492629 0.087 Uiso 1 1 calc R U
H12C H 0.937572 0.621127 0.467373 0.087 Uiso 1 1 calc R U
Si12 Si 0.32179(16) 0.14195(13) 0.89264(9) 0.0256(4) Uani 1 1 d . .
C13 C 0.7776(8) 0.7146(6) 0.3738(7) 0.061(3) Uani 1 1 d . .
H13A H 0.761598 0.740853 0.329062 0.092 Uiso 1 1 calc R U
H13B H 0.822951 0.746291 0.389438 0.092 Uiso 1 1 calc R U
H13C H 0.715656 0.704581 0.402404 0.092 Uiso 1 1 calc R U
C14 C 0.9480(8) 0.6391(7) 0.3104(5) 0.059(3) Uani 1 1 d . .
H14A H 0.921494 0.654252 0.266993 0.089 Uiso 1 1 calc R U
H14B H 0.986587 0.592922 0.315314 0.089 Uiso 1 1 calc R U
H14C H 0.991677 0.679437 0.315224 0.089 Uiso 1 1 calc R U
C15 C 0.4951(5) 0.6047(4) 0.4606(3) 0.0215(14) Uani 1 1 d . .
H15 H 0.495134 0.657705 0.441595 0.026 Uiso 1 1 calc R U
C16 C 0.4112(5) 0.5680(4) 0.4420(3) 0.0213(14) Uani 1 1 d . .
C17 C 0.3823(5) 0.4896(4) 0.4602(3) 0.0226(15) Uani 1 1 d . .
H17 H 0.321773 0.482316 0.441743 0.027 Uiso 1 1 calc R U
C01A C 0.6511(5) 0.0989(4) 0.8164(3) 0.0230(15) Uani 1 1 d . .
H01A H 0.656611 0.152298 0.805193 0.028 Uiso 1 1 calc R U
C19 C 0.3863(7) 0.7285(5) 0.3432(4) 0.0380(19) Uani 1 1 d . .
H19A H 0.449345 0.720379 0.320041 0.057 Uiso 1 1 calc R U
H19B H 0.400445 0.753975 0.376162 0.057 Uiso 1 1 calc R U
H19C H 0.342323 0.759768 0.311857 0.057 Uiso 1 1 calc R U
C18 C 0.4203(5) 0.4185(4) 0.4990(3) 0.0223(14) Uani 1 1 d . .
H18 H 0.380055 0.376786 0.497793 0.027 Uiso 1 1 calc R U
C20 C 0.2020(6) 0.6487(6) 0.4322(4) 0.037(2) Uani 1 1 d . .
H20A H 0.153665 0.675162 0.401511 0.055 Uiso 1 1 calc R U
H20B H 0.216909 0.678932 0.461566 0.055 Uiso 1 1 calc R U
H20C H 0.173598 0.599714 0.457942 0.055 Uiso 1 1 calc R U
C21 C 0.2834(6) 0.5913(5) 0.3188(4) 0.0343(18) Uani 1 1 d . .
H21A H 0.234718 0.623958 0.292488 0.051 Uiso 1 1 calc R U
H21B H 0.252977 0.541284 0.339227 0.051 Uiso 1 1 calc R U
H21C H 0.342644 0.586535 0.290686 0.051 Uiso 1 1 calc R U
C22 C 0.2255(5) 0.5858(4) 0.0919(3) 0.0231(15) Uani 1 1 d . .
C24 C 0.2001(5) 0.6887(4) -0.0229(3) 0.0230(15) Uani 1 1 d . .
H24 H 0.240543 0.705168 -0.062696 0.028 Uiso 1 1 calc R U
C23 C 0.2480(5) 0.6319(4) 0.0245(3) 0.0214(14) Uani 1 1 d . .
H23 H 0.312164 0.620825 0.007925 0.026 Uiso 1 1 calc R U
C25 C 0.1059(5) 0.7280(4) -0.0264(3) 0.0219(14) Uani 1 1 d . .
C26 C 0.0225(6) 0.7225(5) 0.0211(4) 0.0278(16) Uani 1 1 d . .
H26 H -0.029135 0.756372 0.004346 0.033 Uiso 1 1 calc R U
C27 C -0.0026(6) 0.6784(5) 0.0879(4) 0.0279(16) Uani 1 1 d . .
H27 H -0.067051 0.689793 0.103764 0.033 Uiso 1 1 calc R U
C29 C 0.1407(6) 0.5840(5) 0.1375(3) 0.0270(16) Uani 1 1 d . .
H29 H 0.148967 0.549405 0.179031 0.032 Uiso 1 1 calc R U
C28 C 0.0455(6) 0.6223(5) 0.1354(4) 0.0285(16) Uani 1 1 d . .
H28 H 0.005955 0.605846 0.175627 0.034 Uiso 1 1 calc R U
C30 C 0.3900(7) 0.4749(6) 0.0649(4) 0.044(2) Uani 1 1 d . .
H30A H 0.415413 0.512350 0.024614 0.065 Uiso 1 1 calc R U
H30B H 0.337605 0.443805 0.054867 0.065 Uiso 1 1 calc R U
H30C H 0.445040 0.442788 0.083954 0.065 Uiso 1 1 calc R U
C31 C 0.2998(7) 0.4503(5) 0.2055(4) 0.039(2) Uani 1 1 d . .
H31A H 0.247188 0.417089 0.198587 0.058 Uiso 1 1 calc R U
H31B H 0.274919 0.474875 0.238445 0.058 Uiso 1 1 calc R U
H31C H 0.358726 0.420423 0.220716 0.058 Uiso 1 1 calc R U
C32 C 0.4361(7) 0.5922(6) 0.1374(5) 0.045(2) Uani 1 1 d . .
H32A H 0.455889 0.628733 0.095389 0.068 Uiso 1 1 calc R U
H32B H 0.494786 0.563344 0.154815 0.068 Uiso 1 1 calc R U
H32C H 0.409196 0.618887 0.168357 0.068 Uiso 1 1 calc R U
C33 C 0.2237(8) 0.8604(6) -0.1243(5) 0.058(3) Uani 1 1 d . .
H33A H 0.277087 0.831278 -0.138891 0.087 Uiso 1 1 calc R U
H33B H 0.240863 0.870655 -0.083653 0.087 Uiso 1 1 calc R U
H33C H 0.216232 0.908239 -0.158038 0.087 Uiso 1 1 calc R U
C34 C 0.0854(9) 0.7636(6) -0.1793(4) 0.049(2) Uani 1 1 d . .
H34A H 0.085369 0.804617 -0.220067 0.073 Uiso 1 1 calc R U
H34B H 0.022002 0.735054 -0.172363 0.073 Uiso 1 1 calc R U
H34C H 0.141317 0.729962 -0.182258 0.073 Uiso 1 1 calc R U
C35 C -0.0035(8) 0.8725(6) -0.1061(5) 0.051(3) Uani 1 1 d . .
H35A H 0.000309 0.913513 -0.146903 0.077 Uiso 1 1 calc R U
H35B H 0.003802 0.893229 -0.069125 0.077 Uiso 1 1 calc R U
H35C H -0.068571 0.846315 -0.100589 0.077 Uiso 1 1 calc R U
C36 C 0.0265(5) 0.5543(4) -0.0885(3) 0.0219(14) Uani 1 1 d . .
H36 H 0.037473 0.582470 -0.133102 0.026 Uiso 1 1 calc R U
C37 C -0.0671(5) 0.5727(4) -0.0599(3) 0.0177(13) Uani 1 1 d . .
H37 H -0.101369 0.610384 -0.090450 0.021 Uiso 1 1 calc R U
C38 C -0.1230(5) 0.5490(4) 0.0031(3) 0.0234(15) Uani 1 1 d . .
H38 H -0.184809 0.574496 0.002790 0.028 Uiso 1 1 calc R U
C39 C -0.1093(5) 0.4965(4) 0.0667(3) 0.0201(14) Uani 1 1 d . .
C40 C -0.2753(7) 0.5914(5) 0.1155(5) 0.049(3) Uani 1 1 d . .
H40A H -0.317418 0.598366 0.078451 0.073 Uiso 1 1 calc R U
H40B H -0.222590 0.630505 0.104674 0.073 Uiso 1 1 calc R U
H40C H -0.316700 0.595136 0.154092 0.073 Uiso 1 1 calc R U
C41 C -0.3175(6) 0.4223(5) 0.1350(4) 0.0359(19) Uani 1 1 d . .
H41A H -0.348962 0.436189 0.093225 0.054 Uiso 1 1 calc R U
H41B H -0.368182 0.421126 0.170644 0.054 Uiso 1 1 calc R U
H41C H -0.287795 0.372290 0.141959 0.054 Uiso 1 1 calc R U
C42 C -0.1653(7) 0.4689(7) 0.2169(4) 0.046(2) Uani 1 1 d . .
H42A H -0.140158 0.417248 0.227418 0.069 Uiso 1 1 calc R U
H42B H -0.218914 0.472279 0.249486 0.069 Uiso 1 1 calc R U
H42C H -0.110429 0.503796 0.217232 0.069 Uiso 1 1 calc R U
C43 C 0.0920(5) 0.2337(4) 0.4544(4) 0.0251(15) Uani 1 1 d . .
C44 C 0.1896(5) 0.1983(5) 0.4619(4) 0.0266(16) Uani 1 1 d . .
H44 H 0.231349 0.213343 0.422542 0.032 Uiso 1 1 calc R U
C45 C 0.2391(5) 0.1467(4) 0.5132(3) 0.0236(15) Uani 1 1 d . .
H45 H 0.305053 0.137541 0.498159 0.028 Uiso 1 1 calc R U
C46 C 0.2189(5) 0.1043(4) 0.5810(3) 0.0232(15) Uani 1 1 d . .
C47 C 0.1313(5) 0.1035(4) 0.6252(3) 0.0224(14) Uani 1 1 d . .
H47 H 0.138786 0.070622 0.667676 0.027 Uiso 1 1 calc R U
C48 C 0.0355(6) 0.1404(5) 0.6205(4) 0.0297(17) Uani 1 1 d . .
H48 H -0.004061 0.126686 0.660802 0.036 Uiso 1 1 calc R U
C49 C -0.0149(6) 0.1932(5) 0.5692(4) 0.0297(17) Uani 1 1 d . .
H49 H -0.079384 0.205992 0.583917 0.036 Uiso 1 1 calc R U
C50 C 0.0093(6) 0.2303(5) 0.5021(4) 0.0298(17) Uani 1 1 d . .
H50 H -0.043656 0.261723 0.483448 0.036 Uiso 1 1 calc R U
C51 C 0.1584(7) 0.2729(6) 0.3033(4) 0.043(2) Uani 1 1 d . .
H51A H 0.138925 0.300977 0.259763 0.064 Uiso 1 1 calc R U
H51B H 0.154976 0.218664 0.307823 0.064 Uiso 1 1 calc R U
H51C H 0.227105 0.287235 0.308732 0.064 Uiso 1 1 calc R U
C52 C 0.0838(9) 0.3988(6) 0.3632(5) 0.053(3) Uani 1 1 d . .
H52A H 0.059031 0.429570 0.322124 0.080 Uiso 1 1 calc R U
H52B H 0.154690 0.410968 0.364820 0.080 Uiso 1 1 calc R U
H52C H 0.044930 0.409268 0.400185 0.080 Uiso 1 1 calc R U
C53 C -0.0638(7) 0.2794(6) 0.3458(4) 0.045(2) Uani 1 1 d . .
H53A H -0.069480 0.303190 0.299020 0.068 Uiso 1 1 calc R U
H53B H -0.112340 0.301716 0.371172 0.068 Uiso 1 1 calc R U
H53C H -0.077464 0.225182 0.355875 0.068 Uiso 1 1 calc R U
C54 C 0.3836(6) -0.0103(6) 0.5615(4) 0.041(2) Uani 1 1 d . .
H54A H 0.403027 0.024481 0.518491 0.062 Uiso 1 1 calc R U
H54B H 0.333462 -0.046642 0.556773 0.062 Uiso 1 1 calc R U
H54C H 0.442773 -0.037301 0.580126 0.062 Uiso 1 1 calc R U
C55 C 0.2870(6) -0.0257(5) 0.6988(4) 0.0333(18) Uani 1 1 d . .
H55A H 0.230577 -0.056149 0.692648 0.050 Uiso 1 1 calc R U
H55B H 0.266029 0.001240 0.730888 0.050 Uiso 1 1 calc R U
H55C H 0.342905 -0.058683 0.714752 0.050 Uiso 1 1 calc R U
C56 C 0.4287(7) 0.1118(6) 0.6298(4) 0.045(2) Uani 1 1 d . .
H56A H 0.444186 0.151022 0.588601 0.067 Uiso 1 1 calc R U
H56B H 0.489473 0.083497 0.643426 0.067 Uiso 1 1 calc R U
H56C H 0.404142 0.135256 0.663626 0.067 Uiso 1 1 calc R U
C57 C 0.0049(5) 0.0518(4) 0.4106(3) 0.0218(14) Uani 1 1 d . .
H57 H 0.005273 0.078296 0.365521 0.026 Uiso 1 1 calc R U
C58 C -0.0860(5) 0.0630(4) 0.4455(3) 0.0204(14) Uani 1 1 d . .
H58 H -0.130052 0.095626 0.417933 0.024 Uiso 1 1 calc R U
C59 C -0.1277(5) 0.0371(4) 0.5125(3) 0.0213(14) Uani 1 1 d . .
H59 H -0.192645 0.056610 0.517300 0.026 Uiso 1 1 calc R U
C60 C -0.0971(5) -0.0106(4) 0.5741(3) 0.0212(15) Uani 1 1 d . .
C61 C -0.2421(6) 0.0806(5) 0.6478(4) 0.0347(19) Uani 1 1 d . .
H61A H -0.258644 0.108136 0.603420 0.052 Uiso 1 1 calc R U
H61B H -0.190392 0.108636 0.662063 0.052 Uiso 1 1 calc R U
H61C H -0.302342 0.074871 0.677660 0.052 Uiso 1 1 calc R U
C62 C -0.3077(6) -0.0752(5) 0.6433(4) 0.0361(19) Uani 1 1 d . .
H62A H -0.342141 -0.050351 0.604011 0.054 Uiso 1 1 calc R U
H62B H -0.353444 -0.080232 0.682173 0.054 Uiso 1 1 calc R U
H62C H -0.286226 -0.125264 0.641300 0.054 Uiso 1 1 calc R U
C63 C -0.1310(7) -0.0571(6) 0.7276(4) 0.038(2) Uani 1 1 d . .
H63A H -0.113882 -0.109794 0.731851 0.057 Uiso 1 1 calc R U
H63B H -0.177143 -0.054605 0.764586 0.057 Uiso 1 1 calc R U
H63C H -0.069800 -0.027985 0.727438 0.057 Uiso 1 1 calc R U
C64 C 0.7332(5) 0.0623(4) 0.8528(3) 0.0230(15) Uani 1 1 d . .
C65 C 0.7560(5) -0.0157(4) 0.8799(3) 0.0213(14) Uani 1 1 d . .
H65 H 0.816425 -0.021907 0.901677 0.026 Uiso 1 1 calc R U
C66 C 0.7096(5) -0.0877(4) 0.8824(3) 0.0206(14) Uani 1 1 d . .
H66 H 0.749026 -0.128587 0.904636 0.025 Uiso 1 1 calc R U
C67 C 0.6198(5) -0.1148(4) 0.8605(3) 0.0222(14) Uani 1 1 d . .
C68 C 0.5386(5) -0.0737(4) 0.8255(3) 0.0230(15) Uani 1 1 d . .
H68 H 0.487633 -0.106831 0.820477 0.028 Uiso 1 1 calc R U
C69 C 0.5149(6) 0.0027(4) 0.7967(3) 0.0240(15) Uani 1 1 d . .
H69 H 0.454228 0.008217 0.775212 0.029 Uiso 1 1 calc R U
C70 C 0.5619(5) 0.0736(4) 0.7928(3) 0.0225(14) Uani 1 1 d . .
H70 H 0.525103 0.114774 0.768373 0.027 Uiso 1 1 calc R U
C71 C 0.7662(8) 0.2221(5) 0.8743(5) 0.046(2) Uani 1 1 d . .
H71A H 0.745454 0.250827 0.831253 0.068 Uiso 1 1 calc R U
H71B H 0.813567 0.252560 0.889657 0.068 Uiso 1 1 calc R U
H71C H 0.707146 0.209531 0.905344 0.068 Uiso 1 1 calc R U
C72 C 0.9292(8) 0.1532(8) 0.7961(5) 0.063(3) Uani 1 1 d . .
H72A H 0.898013 0.177443 0.755290 0.094 Uiso 1 1 calc R U
H72B H 0.960263 0.106134 0.792956 0.094 Uiso 1 1 calc R U
H72C H 0.980584 0.187087 0.803370 0.094 Uiso 1 1 calc R U
C73 C 0.8958(7) 0.0888(6) 0.9449(5) 0.042(2) Uani 1 1 d . .
H73A H 0.931337 0.043655 0.941012 0.063 Uiso 1 1 calc R U
H73B H 0.846501 0.075030 0.982596 0.063 Uiso 1 1 calc R U
H73C H 0.944006 0.125625 0.951078 0.063 Uiso 1 1 calc R U
C74 C 0.7377(7) -0.2661(6) 0.8864(6) 0.052(3) Uani 1 1 d . .
H74A H 0.782825 -0.236857 0.850073 0.078 Uiso 1 1 calc R U
H74B H 0.732889 -0.318185 0.884299 0.078 Uiso 1 1 calc R U
H74C H 0.764163 -0.265535 0.928008 0.078 Uiso 1 1 calc R U
C75 C 0.5282(9) -0.2657(6) 0.9590(5) 0.055(3) Uani 1 1 d . .
H75A H 0.460387 -0.245349 0.955297 0.083 Uiso 1 1 calc R U
H75B H 0.558646 -0.253784 0.995508 0.083 Uiso 1 1 calc R U
H75C H 0.524830 -0.320550 0.967041 0.083 Uiso 1 1 calc R U
C76 C 0.5472(10) -0.2476(6) 0.8111(5) 0.055(3) Uani 1 1 d . .
H76A H 0.588448 -0.227101 0.770168 0.083 Uiso 1 1 calc R U
H76B H 0.479926 -0.226255 0.806500 0.083 Uiso 1 1 calc R U
H76C H 0.542232 -0.302596 0.820725 0.083 Uiso 1 1 calc R U
C77 C 0.4981(5) 0.1045(5) 0.9647(3) 0.0233(15) Uani 1 1 d . .
H77 H 0.499923 0.157767 0.947131 0.028 Uiso 1 1 calc R U
C78 C 0.4098(5) 0.0717(4) 0.9458(3) 0.0231(15) Uani 1 1 d . .
C79 C 0.3786(5) -0.0061(4) 0.9617(3) 0.0231(15) Uani 1 1 d . .
H79 H 0.316640 -0.011431 0.943977 0.028 Uiso 1 1 calc R U
C80 C 0.4163(5) -0.0787(4) 0.9974(3) 0.0238(15) Uani 1 1 d . .
H80 H 0.374419 -0.119252 0.995435 0.029 Uiso 1 1 calc R U
C81 C 0.2643(7) 0.0991(6) 0.8310(5) 0.041(2) Uani 1 1 d . .
H81A H 0.220963 0.136125 0.803748 0.061 Uiso 1 1 calc R U
H81B H 0.224649 0.054013 0.854547 0.061 Uiso 1 1 calc R U
H81C H 0.318055 0.085347 0.803140 0.061 Uiso 1 1 calc R U
C82 C 0.3932(7) 0.2315(5) 0.8457(4) 0.037(2) Uani 1 1 d . .
H82A H 0.454931 0.218357 0.824201 0.056 Uiso 1 1 calc R U
H82B H 0.410207 0.259878 0.876074 0.056 Uiso 1 1 calc R U
H82C H 0.351431 0.262376 0.812660 0.056 Uiso 1 1 calc R U
C83 C 0.2145(7) 0.1661(6) 0.9454(4) 0.046(3) Uani 1 1 d . .
H83A H 0.163816 0.193998 0.917428 0.070 Uiso 1 1 calc R U
H83B H 0.239811 0.197146 0.971432 0.070 Uiso 1 1 calc R U
H83C H 0.184242 0.119477 0.974727 0.070 Uiso 1 1 calc R U

loop_
_atom_site_aniso_label
_atom_site_aniso_U_11
_atom_site_aniso_U_22
_atom_site_aniso_U_33
_atom_site_aniso_U_23
_atom_site_aniso_U_13
_atom_site_aniso_U_12
Tm1 0.01726(15) 0.02723(18) 0.01481(14) -0.00485(12) 0.00104(11) -0.00151(12)
Si1 0.0279(10) 0.0333(12) 0.0275(10) -0.0075(9) 0.0001(8) -0.0115(9)
C1 0.024(3) 0.031(4) 0.019(3) -0.010(3) 0.005(3) -0.002(3)
Tm2 0.01522(14) 0.02694(18) 0.01827(15) -0.00592(13) -0.00153(11) -0.00199(12)
Si2 0.0247(10) 0.0313(11) 0.0260(10) -0.0108(9) 0.0018(8) -0.0040(8)
C2 0.024(3) 0.031(4) 0.018(3) -0.011(3) 0.003(3) -0.002(3)
Tm3 0.01532(15) 0.02669(18) 0.01939(15) -0.00601(13) -0.00017(11) -0.00301(12)
Si3 0.0221(9) 0.0294(11) 0.0187(9) -0.0026(8) -0.0040(7) 0.0020(8)
C3 0.016(3) 0.034(4) 0.018(3) -0.006(3) 0.002(2) 0.000(3)
Si5 0.0297(10) 0.0267(11) 0.0265(10) -0.0010(9) -0.0056(8) 0.0021(9)
C5 0.017(3) 0.026(4) 0.017(3) 0.000(3) 0.004(2) -0.003(3)
Tm4 0.01852(15) 0.02619(18) 0.01345(14) -0.00430(12) 0.00049(11) -0.00006(12)
Si4 0.0234(9) 0.0324(12) 0.0204(9) -0.0011(8) -0.0083(7) -0.0030(8)
C4 0.022(3) 0.028(4) 0.019(3) -0.007(3) 0.004(3) -0.006(3)
Si6 0.0208(9) 0.0374(12) 0.0255(10) -0.0110(9) 0.0079(8) -0.0060(9)
C6 0.028(4) 0.033(4) 0.013(3) -0.008(3) -0.003(3) 0.003(3)
C7 0.027(4) 0.032(4) 0.016(3) -0.008(3) 0.000(3) 0.001(3)
Si7 0.0293(10) 0.0268(11) 0.0277(10) -0.0046(9) 0.0011(8) -0.0003(9)
Si8 0.0212(9) 0.0333(12) 0.0225(9) -0.0056(8) -0.0052(7) -0.0038(8)
C8 0.018(3) 0.036(4) 0.020(3) -0.004(3) 0.002(3) -0.005(3)
Si9 0.0200(9) 0.0357(12) 0.0182(9) -0.0073(8) 0.0045(7) -0.0017(8)
C9 0.030(4) 0.043(5) 0.067(6) -0.019(5) 0.007(4) -0.009(4)
C10 0.058(6) 0.032(5) 0.026(4) -0.004(3) -0.002(4) -0.002(4)
Si10 0.0264(10) 0.0359(12) 0.0237(10) -0.0073(9) 0.0024(8) -0.0097(9)
Si11 0.0246(10) 0.0281(11) 0.0249(9) -0.0077(8) -0.0008(8) -0.0020(8)
C11 0.041(5) 0.036(5) 0.030(4) -0.012(4) -0.006(3) 0.001(4)
C12 0.054(6) 0.081(8) 0.039(5) -0.016(5) -0.007(4) -0.037(6)
Si12 0.0259(10) 0.0298(11) 0.0185(9) -0.0021(8) -0.0037(7) 0.0057(8)
C13 0.049(6) 0.051(6) 0.088(8) -0.027(6) -0.010(6) -0.006(5)
C14 0.046(6) 0.087(8) 0.043(5) -0.021(5) 0.019(4) -0.036(6)
C15 0.021(3) 0.027(4) 0.016(3) -0.006(3) -0.001(3) 0.001(3)
C16 0.023(3) 0.027(4) 0.012(3) -0.003(3) 0.000(2) 0.002(3)
C17 0.016(3) 0.033(4) 0.017(3) -0.004(3) -0.003(2) -0.006(3)
C01A 0.029(4) 0.026(4) 0.013(3) -0.004(3) 0.003(3) -0.004(3)
C19 0.046(5) 0.031(5) 0.033(4) -0.002(4) -0.010(4) 0.000(4)
C18 0.022(3) 0.025(4) 0.019(3) -0.004(3) -0.002(3) -0.004(3)
C20 0.028(4) 0.051(5) 0.030(4) -0.008(4) -0.011(3) 0.013(4)
C21 0.031(4) 0.048(5) 0.029(4) -0.018(4) -0.012(3) 0.007(4)
C22 0.023(3) 0.030(4) 0.015(3) -0.004(3) -0.004(3) 0.000(3)
C24 0.018(3) 0.028(4) 0.021(3) -0.004(3) -0.001(3) -0.011(3)
C23 0.015(3) 0.028(4) 0.019(3) -0.004(3) -0.001(2) 0.000(3)
C25 0.022(3) 0.022(4) 0.023(3) -0.007(3) -0.007(3) -0.003(3)
C26 0.022(3) 0.030(4) 0.030(4) -0.006(3) -0.004(3) -0.003(3)
C27 0.023(3) 0.032(4) 0.030(4) -0.013(3) 0.009(3) -0.004(3)
C29 0.032(4) 0.034(4) 0.017(3) -0.011(3) -0.007(3) -0.008(3)
C28 0.026(4) 0.032(4) 0.022(3) -0.002(3) 0.005(3) -0.009(3)
C30 0.037(5) 0.051(6) 0.039(5) -0.006(4) -0.008(4) 0.016(4)
C31 0.035(4) 0.050(5) 0.032(4) -0.010(4) -0.006(3) -0.006(4)
C32 0.031(4) 0.056(6) 0.041(5) 0.003(4) -0.019(4) -0.013(4)
C33 0.050(6) 0.053(6) 0.052(6) 0.017(5) -0.015(5) -0.023(5)
C34 0.071(7) 0.050(6) 0.025(4) -0.005(4) -0.016(4) 0.001(5)
C35 0.065(6) 0.049(6) 0.040(5) -0.010(4) -0.019(5) 0.020(5)
C36 0.025(3) 0.030(4) 0.012(3) -0.008(3) -0.002(2) 0.000(3)
C37 0.019(3) 0.018(3) 0.014(3) -0.001(2) -0.008(2) 0.004(3)
C38 0.013(3) 0.033(4) 0.023(3) -0.007(3) -0.001(3) 0.000(3)
C39 0.018(3) 0.023(4) 0.019(3) -0.005(3) 0.003(2) -0.002(3)
C40 0.035(5) 0.039(5) 0.066(6) -0.012(5) 0.028(4) 0.004(4)
C41 0.021(4) 0.051(5) 0.037(4) -0.016(4) 0.008(3) -0.010(4)
C42 0.037(5) 0.080(7) 0.023(4) -0.021(4) 0.008(3) -0.008(5)
C43 0.021(3) 0.032(4) 0.025(3) -0.012(3) -0.002(3) -0.007(3)
C44 0.018(3) 0.034(4) 0.024(3) -0.002(3) -0.002(3) 0.001(3)
C45 0.016(3) 0.029(4) 0.024(3) -0.005(3) 0.001(3) -0.007(3)
C46 0.020(3) 0.030(4) 0.021(3) -0.009(3) -0.004(3) -0.004(3)
C47 0.027(4) 0.027(4) 0.017(3) -0.014(3) -0.001(3) -0.007(3)
C48 0.021(3) 0.041(5) 0.029(4) -0.016(3) 0.007(3) -0.006(3)
C49 0.018(3) 0.037(5) 0.035(4) -0.012(4) 0.002(3) 0.000(3)
C50 0.023(4) 0.032(4) 0.035(4) -0.011(3) -0.002(3) 0.001(3)
C51 0.047(5) 0.046(5) 0.029(4) -0.003(4) 0.006(4) 0.004(4)
C52 0.079(8) 0.043(6) 0.037(5) -0.009(4) -0.006(5) 0.003(5)
C53 0.036(5) 0.065(6) 0.032(4) -0.006(4) -0.009(4) 0.000(4)
C54 0.029(4) 0.056(6) 0.034(4) -0.006(4) -0.003(3) 0.011(4)
C55 0.032(4) 0.039(5) 0.031(4) -0.011(4) -0.006(3) 0.000(4)
C56 0.042(5) 0.047(6) 0.038(5) 0.004(4) -0.018(4) -0.013(4)
C57 0.023(3) 0.031(4) 0.012(3) -0.007(3) 0.001(2) 0.000(3)
C58 0.018(3) 0.028(4) 0.014(3) -0.003(3) -0.003(2) -0.006(3)
C59 0.013(3) 0.027(4) 0.021(3) -0.005(3) 0.005(2) -0.002(3)
C60 0.013(3) 0.034(4) 0.013(3) -0.003(3) 0.005(2) 0.000(3)
C61 0.025(4) 0.050(5) 0.028(4) -0.012(4) 0.007(3) 0.007(4)
C62 0.028(4) 0.046(5) 0.034(4) -0.014(4) 0.011(3) -0.005(4)
C63 0.037(4) 0.053(5) 0.021(4) -0.008(4) 0.012(3) 0.003(4)
C64 0.027(4) 0.029(4) 0.014(3) -0.011(3) 0.007(3) -0.005(3)
C65 0.016(3) 0.030(4) 0.018(3) -0.005(3) 0.001(2) -0.001(3)
C66 0.022(3) 0.026(4) 0.014(3) -0.006(3) 0.000(2) 0.004(3)
C67 0.025(3) 0.027(4) 0.014(3) -0.005(3) 0.002(3) -0.004(3)
C68 0.020(3) 0.030(4) 0.021(3) -0.008(3) -0.003(3) 0.002(3)
C69 0.027(4) 0.031(4) 0.017(3) -0.010(3) -0.006(3) 0.006(3)
C70 0.030(4) 0.027(4) 0.013(3) -0.009(3) -0.006(3) 0.003(3)
C71 0.048(5) 0.038(5) 0.052(5) -0.014(4) -0.009(4) -0.007(4)
C72 0.043(6) 0.092(9) 0.053(6) -0.025(6) 0.019(5) -0.041(6)
C73 0.037(5) 0.047(5) 0.046(5) -0.016(4) -0.012(4) -0.011(4)
C74 0.036(5) 0.042(6) 0.079(7) -0.017(5) -0.007(5) 0.006(4)
C75 0.076(7) 0.033(5) 0.051(6) -0.006(4) 0.018(5) -0.010(5)
C76 0.091(8) 0.032(5) 0.044(5) -0.009(4) -0.017(5) -0.004(5)
C77 0.025(3) 0.030(4) 0.017(3) -0.011(3) -0.002(3) 0.000(3)
C78 0.023(3) 0.031(4) 0.013(3) -0.001(3) -0.001(2) 0.006(3)
C79 0.019(3) 0.029(4) 0.018(3) -0.002(3) -0.003(3) 0.003(3)
C80 0.021(3) 0.029(4) 0.019(3) -0.003(3) 0.002(3) -0.002(3)
C81 0.037(4) 0.048(5) 0.044(5) -0.020(4) -0.018(4) 0.013(4)
C82 0.041(5) 0.033(5) 0.029(4) 0.005(4) -0.009(3) 0.000(4)
C83 0.040(5) 0.066(7) 0.027(4) -0.001(4) -0.006(3) 0.029(5)

loop_
_atom_type_symbol
_atom_type_description
_atom_type_scat_dispersion_real
_atom_type_scat_dispersion_imag
_atom_type_scat_source
C C 0.0033 0.0016 'International Tables Vol C Tables 4.2.6.8 and 6.1.1.4'
Si Si 0.0817 0.0704 'International Tables Vol C Tables 4.2.6.8 and 6.1.1.4'
Tm Tm -0.3139 5.2483 'International Tables Vol C Tables 4.2.6.8 and 6.1.1.4'
H H 0.0000 0.0000 'International Tables Vol C Tables 4.2.6.8 and 6.1.1.4'

loop_
_geom_angle_atom_site_label_1
_geom_angle_atom_site_label_2
_geom_angle_atom_site_label_3
_geom_angle
_geom_angle_site_symmetry_1
_geom_angle_site_symmetry_3
C2 Tm1 C3 33.2(2) . .
C2 Tm1 C6 93.2(2) . .
C3 Tm1 C6 84.4(2) . .
C2 Tm1 C5 85.4(2) . .
C3 Tm1 C5 62.2(2) . .
C6 Tm1 C5 32.6(2) . .
C2 Tm1 C8 61.8(2) . .
C3 Tm1 C8 85.1(2) . .
C6 Tm1 C8 61.7(2) . .
C5 Tm1 C8 85.1(2) . .
C2 Tm1 C4 63.4(2) . .
C3 Tm1 C4 32.7(2) . .
C6 Tm1 C4 62.5(2) . .
C5 Tm1 C4 32.7(2) . .
C8 Tm1 C4 95.0(2) . .
C2 Tm1 C1 32.5(2) . .
C3 Tm1 C1 63.3(2) . .
C6 Tm1 C1 85.1(2) . .
C5 Tm1 C1 95.2(2) . .
C8 Tm1 C1 32.6(2) . .
C4 Tm1 C1 87.0(2) . .
C2 Tm1 C7 84.1(2) . .
C3 Tm1 C7 93.3(2) . .
C6 Tm1 C7 32.0(2) . .
C5 Tm1 C7 62.1(2) . .
C8 Tm1 C7 32.2(2) . .
C4 Tm1 C7 85.3(2) . .
C1 Tm1 C7 62.2(2) . .
C2 Tm1 C17 141.4(2) . .
C3 Tm1 C17 170.5(2) . .
C6 Tm1 C17 104.8(2) . .
C5 Tm1 C17 127.1(2) . .
C8 Tm1 C17 97.0(2) . .
C4 Tm1 C17 155.0(2) . .
C1 Tm1 C17 114.4(2) . .
C7 Tm1 C17 93.4(2) . .
C2 Tm1 C18 113.9(2) . .
C3 Tm1 C18 140.1(2) . .
C6 Tm1 C18 129.9(2) . .
C5 Tm1 C18 157.7(2) . .
C8 Tm1 C18 94.0(2) . .
C4 Tm1 C18 167.4(2) . .
C1 Tm1 C18 96.0(2) . .
C7 Tm1 C18 107.0(2) . .
C17 Tm1 C18 30.7(2) . .
C2 Tm1 C16 171.7(2) . .
C3 Tm1 C16 155.0(2) . .
C6 Tm1 C16 90.3(2) . .
C5 Tm1 C16 101.6(2) . .
C8 Tm1 C16 113.7(2) . .
C4 Tm1 C16 124.9(2) . .
C1 Tm1 C16 140.7(2) . .
C7 Tm1 C16 95.0(2) . .
C17 Tm1 C16 30.3(2) . .
C18 Tm1 C16 58.4(2) . .
C2 Tm1 C15 156.1(2) . .
C3 Tm1 C15 125.7(2) . .
C6 Tm1 C15 95.0(2) . .
C5 Tm1 C15 89.6(2) . .
C8 Tm1 C15 141.0(2) . .
C4 Tm1 C15 101.1(2) . .
C1 Tm1 C15 171.0(2) . .
C7 Tm1 C15 113.9(2) . .
C17 Tm1 C15 56.8(2) . .
C18 Tm1 C15 77.1(2) . .
C16 Tm1 C15 30.3(2) . .
C14 Si1 C13 109.5(6) . .
C14 Si1 C12 107.8(5) . .
C13 Si1 C12 108.2(6) . .
C14 Si1 C4 109.9(4) . .
C13 Si1 C4 110.1(4) . .
C12 Si1 C4 111.3(4) . .
C2 C1 C8 131.4(7) . .
C2 C1 Si2 116.0(6) . .
C8 C1 Si2 112.4(6) . .
C2 C1 Tm1 72.1(4) . .
C8 C1 Tm1 73.3(4) . .
Si2 C1 Tm1 140.7(3) . .
C23 Tm2 C24 32.3(2) . .
C23 Tm2 C27 93.2(2) . .
C24 Tm2 C27 84.4(2) . .
C23 Tm2 C28 84.5(2) . .
C24 Tm2 C28 93.2(2) . .
C27 Tm2 C28 32.0(3) . .
C23 Tm2 C26 84.2(2) . .
C24 Tm2 C26 61.6(2) . .
C27 Tm2 C26 32.7(2) . .
C28 Tm2 C26 62.0(2) . .
C23 Tm2 C22 33.1(2) . .
C24 Tm2 C22 62.9(2) . .
C27 Tm2 C22 85.1(2) . .
C28 Tm2 C22 62.4(2) . .
C26 Tm2 C22 94.5(2) . .
C23 Tm2 C29 62.0(2) . .
C24 Tm2 C29 84.6(2) . .
C27 Tm2 C29 62.0(3) . .
C28 Tm2 C29 32.6(2) . .
C26 Tm2 C29 84.8(3) . .
C22 Tm2 C29 32.3(2) . .
C23 Tm2 C25 62.3(2) . .
C24 Tm2 C25 32.5(2) . .
C27 Tm2 C25 62.4(2) . .
C28 Tm2 C25 84.9(2) . .
C26 Tm2 C25 32.2(2) . .
C22 Tm2 C25 86.3(2) . .
C29 Tm2 C25 94.3(2) . .
C23 Tm2 C37 137.4(2) . .
C24 Tm2 C37 112.0(2) . .
C27 Tm2 C37 107.7(2) . .
C28 Tm2 C37 131.5(2) . .
C26 Tm2 C37 93.8(2) . .
C22 Tm2 C37 166.1(2) . .
C29 Tm2 C37 160.4(2) . .
C25 Tm2 C37 94.8(2) . .
C23 Tm2 C38 167.6(2) . .
C24 Tm2 C38 137.1(2) . .
C27 Tm2 C38 91.0(2) . .
C28 Tm2 C38 105.0(2) . .
C26 Tm2 C38 93.2(2) . .
C22 Tm2 C38 159.2(2) . .
C29 Tm2 C38 129.9(2) . .
C25 Tm2 C38 110.0(2) . .
C37 Tm2 C38 30.5(2) . .
C23 Tm2 C36 111.7(2) . .
C24 Tm2 C36 96.3(2) . .
C27 Tm2 C36 133.7(2) . .
C28 Tm2 C36 161.6(2) . .
C26 Tm2 C36 109.4(2) . .
C22 Tm2 C36 136.0(2) . .
C29 Tm2 C36 164.3(2) . .
C25 Tm2 C36 94.8(2) . .
C37 Tm2 C36 30.1(2) . .
C38 Tm2 C36 57.8(2) . .
C23 Tm2 C36 132.4(2) . 2_565
C24 Tm2 C36 163.2(2) . 2_565
C27 Tm2 C36 107.0(2) . 2_565
C28 Tm2 C36 90.6(2) . 2_565
C26 Tm2 C36 133.8(2) . 2_565
C22 Tm2 C36 105.0(2) . 2_565
C29 Tm2 C36 89.9(2) . 2_565
C25 Tm2 C36 164.3(2) . 2_565
C37 Tm2 C36 76.95(19) . 2_565
C38 Tm2 C36 56.7(2) . 2_565
C36 Tm2 C36 84.8(2) . 2_565
C11 Si2 C9 108.2(4) . .
C11 Si2 C1 108.5(4) . .
C9 Si2 C1 111.5(4) . .
C11 Si2 C10 109.3(4) . .
C9 Si2 C10 107.4(4) . .
C1 Si2 C10 111.9(4) . .
C1 C2 C3 137.3(7) . .
C1 C2 Tm1 75.4(4) . .
C3 C2 Tm1 73.6(4) . .
C1 C2 H2 111.4 . .
C3 C2 H2 111.4 . .
Tm1 C2 H2 137.2 . .
C45 Tm3 C44 32.6(2) . .
C45 Tm3 C47 61.9(2) . .
C44 Tm3 C47 85.2(2) . .
C45 Tm3 C48 83.9(2) . .
C44 Tm3 C48 93.2(3) . .
C47 Tm3 C48 32.7(2) . .
C45 Tm3 C50 84.0(2) . .
C44 Tm3 C50 61.5(2) . .
C47 Tm3 C50 85.4(3) . .
C48 Tm3 C50 62.1(3) . .
C45 Tm3 C49 92.5(2) . .
C44 Tm3 C49 83.7(3) . .
C47 Tm3 C49 62.8(2) . .
C48 Tm3 C49 32.7(3) . .
C50 Tm3 C49 32.0(2) . .
C45 Tm3 C46 32.7(2) . .
C44 Tm3 C46 63.1(2) . .
C47 Tm3 C46 32.7(2) . .
C48 Tm3 C46 62.7(2) . .
C50 Tm3 C46 95.0(2) . .
C49 Tm3 C46 85.8(2) . .
C45 Tm3 C43 62.9(2) . .
C44 Tm3 C43 32.7(2) . .
C47 Tm3 C43 95.8(2) . .
C48 Tm3 C43 85.6(2) . .
C50 Tm3 C43 32.4(2) . .
C49 Tm3 C43 62.0(2) . .
C46 Tm3 C43 87.4(2) . .
C45 Tm3 C58 144.4(2) . .
C44 Tm3 C58 117.3(2) . .
C47 Tm3 C58 153.5(2) . .
C48 Tm3 C58 125.8(2) . .
C50 Tm3 C58 93.1(2) . .
C49 Tm3 C58 103.6(2) . .
C46 Tm3 C58 170.6(2) . .
C43 Tm3 C58 97.0(2) . .
C45 Tm3 C59 174.7(2) . .
C44 Tm3 C59 143.4(2) . .
C47 Tm3 C59 123.4(2) . .
C48 Tm3 C59 100.6(2) . .
C50 Tm3 C59 95.6(2) . .
C49 Tm3 C59 89.9(2) . .
C46 Tm3 C59 152.3(2) . .
C43 Tm3 C59 114.5(2) . .
C58 Tm3 C59 30.33(19) . .
C45 Tm3 C57 117.7(2) . .
C44 Tm3 C57 99.7(2) . .
C47 Tm3 C57 168.3(2) . .
C48 Tm3 C57 155.5(2) . .
C50 Tm3 C57 106.3(2) . .
C49 Tm3 C57 128.1(2) . .
C46 Tm3 C57 141.9(2) . .
C43 Tm3 C57 93.9(2) . .
C58 Tm3 C57 29.9(2) . .
C59 Tm3 C57 57.3(2) . .
C45 Tm3 C58 104.9(2) . 2_556
C44 Tm3 C58 129.7(2) . 2_556
C47 Tm3 C58 92.2(2) . 2_556
C48 Tm3 C58 110.8(2) . 2_556
C50 Tm3 C58 168.4(2) . 2_556
C49 Tm3 C58 138.1(2) . 2_556
C46 Tm3 C58 89.0(2) . 2_556
C43 Tm3 C58 159.1(2) . 2_556
C58 Tm3 C58 84.0(2) . 2_556
C59 Tm3 C58 76.2(2) . 2_556
C57 Tm3 C58 76.5(2) . 2_556
C21 Si3 C20 106.6(4) . .
C21 Si3 C19 108.1(4) . .
C20 Si3 C19 109.8(4) . .
C21 Si3 C16 111.1(4) . .
C20 Si3 C16 110.8(3) . .
C19 Si3 C16 110.4(4) . .
C4 C3 C2 136.4(7) . .
C4 C3 Tm1 74.9(4) . .
C2 C3 Tm1 73.2(4) . .
C4 C3 H3 111.8 . .
C2 C3 H3 111.8 . .
Tm1 C3 H3 137.7 . .
C34 Si5 C35 109.5(5) . .
C34 Si5 C33 108.7(5) . .
C35 Si5 C33 106.8(5) . .
C34 Si5 C25 113.2(4) . .
C35 Si5 C25 111.5(4) . .
C33 Si5 C25 106.9(4) . .
C6 C5 C4 135.0(7) . .
C6 C5 Tm1 73.6(4) . .
C4 C5 Tm1 73.9(4) . .
C6 C5 H5 112.5 . .
C4 C5 H5 112.5 . .
Tm1 C5 H5 137.0 . .
C65 Tm4 C66 33.3(2) . .
C65 Tm4 C01A 62.0(2) . .
C66 Tm4 C01A 84.9(2) . .
C65 Tm4 C68 85.9(2) . .
C66 Tm4 C68 62.1(2) . .
C01A Tm4 C68 85.4(2) . .
C65 Tm4 C70 84.5(2) . .
C66 Tm4 C70 92.7(2) . .
C01A Tm4 C70 32.9(2) . .
C68 Tm4 C70 61.5(2) . .
C65 Tm4 C64 32.5(2) . .
C66 Tm4 C64 63.1(2) . .
C01A Tm4 C64 32.6(2) . .
C68 Tm4 C64 95.4(2) . .
C70 Tm4 C64 62.7(2) . .
C65 Tm4 C69 94.0(2) . .
C66 Tm4 C69 84.0(2) . .
C01A Tm4 C69 62.8(2) . .
C68 Tm4 C69 31.9(2) . .
C70 Tm4 C69 32.3(2) . .
C64 Tm4 C69 85.9(2) . .
C65 Tm4 C67 63.6(2) . .
C66 Tm4 C67 32.8(2) . .
C01A Tm4 C67 94.8(2) . .
C68 Tm4 C67 32.4(2) . .
C70 Tm4 C67 84.3(2) . .
C64 Tm4 C67 86.8(2) . .
C69 Tm4 C67 61.6(2) . .
C65 Tm4 C79 172.9(2) . .
C66 Tm4 C79 144.5(2) . .
C01A Tm4 C79 124.4(2) . .
C68 Tm4 C79 97.5(2) . .
C70 Tm4 C79 102.6(2) . .
C64 Tm4 C79 152.0(2) . .
C69 Tm4 C79 92.1(2) . .
C67 Tm4 C79 116.6(2) . .
C65 Tm4 C77 122.6(2) . .
C66 Tm4 C77 153.6(2) . .
C01A Tm4 C77 87.8(2) . .
C68 Tm4 C77 142.5(2) . .
C70 Tm4 C77 94.8(2) . .
C64 Tm4 C77 98.4(2) . .
C69 Tm4 C77 114.8(2) . .
C67 Tm4 C77 173.6(2) . .
C79 Tm4 C77 57.3(2) . .
C65 Tm4 C80 143.0(2) . .
C66 Tm4 C80 117.0(2) . .
C01A Tm4 C80 155.0(2) . .
C68 Tm4 C80 94.2(2) . .
C70 Tm4 C80 127.7(2) . .
C64 Tm4 C80 168.7(2) . .
C69 Tm4 C80 105.4(2) . .
C67 Tm4 C80 98.2(2) . .
C79 Tm4 C80 30.8(2) . .
C77 Tm4 C80 77.3(2) . .
C65 Tm4 C78 151.8(2) . .
C66 Tm4 C78 174.9(2) . .
C01A Tm4 C78 98.9(2) . .
C68 Tm4 C78 114.6(2) . .
C70 Tm4 C78 88.7(2) . .
C64 Tm4 C78 121.8(2) . .
C69 Tm4 C78 94.6(2) . .
C67 Tm4 C78 142.8(2) . .
C79 Tm4 C78 30.5(2) . .
C77 Tm4 C78 30.8(2) . .
C80 Tm4 C78 58.6(2) . .
C30 Si4 C22 111.3(4) . .
C30 Si4 C31 107.8(4) . .
C22 Si4 C31 112.4(4) . .
C30 Si4 C32 108.3(5) . .
C22 Si4 C32 106.4(4) . .
C31 Si4 C32 110.6(4) . .
C3 C4 C5 132.0(7) . .
C3 C4 Si1 115.4(5) . .
C5 C4 Si1 112.6(5) . .
C3 C4 Tm1 72.4(4) . .
C5 C4 Tm1 73.4(4) . .
Si1 C4 Tm1 136.1(4) . .
C42 Si6 C41 107.4(4) . .
C42 Si6 C40 109.9(5) . .
C41 Si6 C40 108.1(4) . .
C42 Si6 C39 110.8(4) . .
C41 Si6 C39 111.9(4) . .
C40 Si6 C39 108.8(4) . .
C7 C6 C5 136.5(7) . .
C7 C6 Tm1 74.7(4) . .
C5 C6 Tm1 73.8(4) . .
C7 C6 H6 111.7 . .
C5 C6 H6 111.7 . .
Tm1 C6 H6 137.1 . .
C6 C7 C8 135.0(7) . .
C6 C7 Tm1 73.3(4) . .
C8 C7 Tm1 73.4(4) . .
C6 C7 H7 112.5 . .
C8 C7 H7 112.5 . .
Tm1 C7 H7 138.5 . .
C52 Si7 C51 109.2(5) . .
C52 Si7 C43 110.7(4) . .
C51 Si7 C43 112.1(4) . .
C52 Si7 C53 107.8(5) . .
C51 Si7 C53 106.2(4) . .
C43 Si7 C53 110.6(4) . .
C55 Si8 C54 107.4(4) . .
C55 Si8 C46 111.0(3) . .
C54 Si8 C46 111.2(4) . .
C55 Si8 C56 110.6(4) . .
C54 Si8 C56 108.9(5) . .
C46 Si8 C56 107.7(4) . .
C7 C8 C1 136.3(7) . .
C7 C8 Tm1 74.4(4) . .
C1 C8 Tm1 74.1(4) . .
C7 C8 H8 111.8 . .
C1 C8 H8 111.8 . .
Tm1 C8 H8 136.8 . .
C61 Si9 C62 106.2(4) . .
C61 Si9 C63 107.9(4) . .
C62 Si9 C63 111.1(4) . .
C61 Si9 C60 111.6(3) . .
C62 Si9 C60 110.4(4) . .
C63 Si9 C60 109.6(3) . .
Si2 C9 H9A 109.5 . .
Si2 C9 H9AB 109.5 . .
H9A C9 H9AB 109.5 . .
Si2 C9 H9AC 109.5 . .
H9A C9 H9AC 109.5 . .
H9AB C9 H9AC 109.5 . .
Si2 C10 H10A 109.5 . .
Si2 C10 H10B 109.5 . .
H10A C10 H10B 109.5 . .
Si2 C10 H10C 109.5 . .
H10A C10 H10C 109.5 . .
H10B C10 H10C 109.5 . .
C73 Si10 C71 108.8(5) . .
C73 Si10 C72 107.0(5) . .
C71 Si10 C72 110.4(5) . .
C73 Si10 C64 111.6(4) . .
C71 Si10 C64 111.0(4) . .
C72 Si10 C64 107.9(4) . .
C75 Si11 C76 108.4(5) . .
C75 Si11 C67 113.0(4) . .
C76 Si11 C67 109.5(4) . .
C75 Si11 C74 109.2(5) . .
C76 Si11 C74 107.0(5) . .
C67 Si11 C74 109.7(4) . .
Si2 C11 H11A 109.5 . .
Si2 C11 H11B 109.5 . .
H11A C11 H11B 109.5 . .
Si2 C11 H11C 109.5 . .
H11A C11 H11C 109.5 . .
H11B C11 H11C 109.5 . .
Si1 C12 H12A 109.5 . .
Si1 C12 H12B 109.5 . .
H12A C12 H12B 109.5 . .
Si1 C12 H12C 109.5 . .
H12A C12 H12C 109.5 . .
H12B C12 H12C 109.5 . .
C83 Si12 C82 109.5(5) . .
C83 Si12 C81 107.3(4) . .
C82 Si12 C81 108.5(4) . .
C83 Si12 C78 110.4(3) . .
C82 Si12 C78 110.4(4) . .
C81 Si12 C78 110.7(4) . .
Si1 C13 H13A 109.5 . .
Si1 C13 H13B 109.5 . .
H13A C13 H13B 109.5 . .
Si1 C13 H13C 109.5 . .
H13A C13 H13C 109.5 . .
H13B C13 H13C 109.5 . .
Si1 C14 H14A 109.5 . .
Si1 C14 H14B 109.5 . .
H14A C14 H14B 109.5 . .
Si1 C14 H14C 109.5 . .
H14A C14 H14C 109.5 . .
H14B C14 H14C 109.5 . .
C16 C15 C18 136.6(7) . 2_666
C16 C15 Tm1 74.8(4) . .
C18 C15 Tm1 77.1(4) 2_666 .
C16 C15 Tm1 79.5(4) . 2_666
C18 C15 Tm1 71.3(4) 2_666 2_666
Tm1 C15 Tm1 95.9(2) . 2_666
C16 C15 H15 111.7 . .
C18 C15 H15 111.7 2_666 .
Tm1 C15 H15 131.2 . .
Tm1 C15 H15 132.9 2_666 .
C17 C16 C15 130.0(6) . .
C17 C16 Si3 114.2(5) . .
C15 C16 Si3 115.8(5) . .
C17 C16 Tm1 73.3(4) . .
C15 C16 Tm1 74.9(4) . .
Si3 C16 Tm1 131.2(3) . .
C17 C16 Tm1 72.9(4) . 2_666
C15 C16 Tm1 71.7(4) . 2_666
Si3 C16 Tm1 135.1(3) . 2_666
Tm1 C16 Tm1 93.6(2) . 2_666
C16 C17 C18 137.5(6) . .
C16 C17 Tm1 76.4(4) . .
C18 C17 Tm1 75.8(4) . .
C16 C17 Tm1 78.6(4) . 2_666
C18 C17 Tm1 73.2(4) . 2_666
Tm1 C17 Tm1 96.2(2) . 2_666
C16 C17 H17 111.3 . .
C18 C17 H17 111.3 . .
Tm1 C17 H17 131.6 . .
Tm1 C17 H17 132.1 2_666 .
C64 C01A C70 135.2(7) . .
C64 C01A Tm4 74.3(4) . .
C70 C01A Tm4 73.8(4) . .
C64 C01A H01A 112.4 . .
C70 C01A H01A 112.4 . .
Tm4 C01A H01A 136.3 . .
Si3 C19 H19A 109.5 . .
Si3 C19 H19B 109.5 . .
H19A C19 H19B 109.5 . .
Si3 C19 H19C 109.5 . .
H19A C19 H19C 109.5 . .
H19B C19 H19C 109.5 . .
C17 C18 C15 135.9(7) . 2_666
C17 C18 Tm1 73.5(4) . .
C15 C18 Tm1 78.6(4) 2_666 .
C17 C18 Tm1 77.3(4) . 2_666
C15 C18 Tm1 72.7(4) 2_666 2_666
Tm1 C18 Tm1 96.8(2) . 2_666
C17 C18 H18 112.1 . .
C15 C18 H18 112.1 2_666 .
Tm1 C18 H18 129.8 . .
Tm1 C18 H18 133.4 2_666 .
Si3 C20 H20A 109.5 . .
Si3 C20 H20B 109.5 . .
H20A C20 H20B 109.5 . .
Si3 C20 H20C 109.5 . .
H20A C20 H20C 109.5 . .
H20B C20 H20C 109.5 . .
Si3 C21 H21A 109.5 . .
Si3 C21 H21B 109.5 . .
H21A C21 H21B 109.5 . .
Si3 C21 H21C 109.5 . .
H21A C21 H21C 109.5 . .
H21B C21 H21C 109.5 . .
C29 C22 C23 131.6(7) . .
C29 C22 Si4 116.2(5) . .
C23 C22 Si4 111.9(5) . .
C29 C22 Tm2 73.9(4) . .
C23 C22 Tm2 72.1(4) . .
Si4 C22 Tm2 141.6(4) . .
C23 C24 C25 136.7(6) . .
C23 C24 Tm2 73.4(4) . .
C25 C24 Tm2 75.4(4) . .
C23 C24 H24 111.6 . .
C25 C24 H24 111.6 . .
Tm2 C24 H24 136.8 . .
C24 C23 C22 137.4(7) . .
C24 C23 Tm2 74.3(4) . .
C22 C23 Tm2 74.8(4) . .
C24 C23 H23 111.3 . .
C22 C23 H23 111.3 . .
Tm2 C23 H23 137.0 . .
C26 C25 C24 131.5(6) . .
C26 C25 Si5 117.3(5) . .
C24 C25 Si5 111.1(5) . .
C26 C25 Tm2 72.7(4) . .
C24 C25 Tm2 72.1(4) . .
Si5 C25 Tm2 140.8(3) . .
C25 C26 C27 136.2(7) . .
C25 C26 Tm2 75.0(4) . .
C27 C26 Tm2 73.2(5) . .
C25 C26 H26 111.9 . .
C27 C26 H26 111.9 . .
Tm2 C26 H26 137.2 . .
C28 C27 C26 135.6(7) . .
C28 C27 Tm2 74.4(5) . .
C26 C27 Tm2 74.1(5) . .
C28 C27 H27 112.2 . .
C26 C27 H27 112.2 . .
Tm2 C27 H27 135.9 . .
C22 C29 C28 135.5(7) . .
C22 C29 Tm2 73.9(4) . .
C28 C29 Tm2 73.2(4) . .
C22 C29 H29 112.2 . .
C28 C29 H29 112.2 . .
Tm2 C29 H29 138.5 . .
C27 C28 C29 135.4(7) . .
C27 C28 Tm2 73.6(4) . .
C29 C28 Tm2 74.2(4) . .
C27 C28 H28 112.3 . .
C29 C28 H28 112.3 . .
Tm2 C28 H28 137.0 . .
Si4 C30 H30A 109.5 . .
Si4 C30 H30B 109.5 . .
H30A C30 H30B 109.5 . .
Si4 C30 H30C 109.5 . .
H30A C30 H30C 109.5 . .
H30B C30 H30C 109.5 . .
Si4 C31 H31A 109.5 . .
Si4 C31 H31B 109.5 . .
H31A C31 H31B 109.5 . .
Si4 C31 H31C 109.5 . .
H31A C31 H31C 109.5 . .
H31B C31 H31C 109.5 . .
Si4 C32 H32A 109.5 . .
Si4 C32 H32B 109.5 . .
H32A C32 H32B 109.5 . .
Si4 C32 H32C 109.5 . .
H32A C32 H32C 109.5 . .
H32B C32 H32C 109.5 . .
Si5 C33 H33A 109.5 . .
Si5 C33 H33B 109.5 . .
H33A C33 H33B 109.5 . .
Si5 C33 H33C 109.5 . .
H33A C33 H33C 109.5 . .
H33B C33 H33C 109.5 . .
Si5 C34 H34A 109.5 . .
Si5 C34 H34B 109.5 . .
H34A C34 H34B 109.5 . .
Si5 C34 H34C 109.5 . .
H34A C34 H34C 109.5 . .
H34B C34 H34C 109.5 . .
Si5 C35 H35A 109.5 . .
Si5 C35 H35B 109.5 . .
H35A C35 H35B 109.5 . .
Si5 C35 H35C 109.5 . .
H35A C35 H35C 109.5 . .
H35B C35 H35C 109.5 . .
C37 C36 C39 136.5(6) . 2_565
C37 C36 Tm2 73.1(4) . .
C39 C36 Tm2 77.9(4) 2_565 .
C37 C36 Tm2 75.3(4) . 2_565
C39 C36 Tm2 75.9(4) 2_565 2_565
Tm2 C36 Tm2 95.2(2) . 2_565
C37 C36 H36 111.7 . .
C39 C36 H36 111.7 2_565 .
Tm2 C36 H36 132.5 . .
Tm2 C36 H36 132.2 2_565 .
C36 C37 C38 136.8(6) . .
C36 C37 Tm2 76.9(4) . .
C38 C37 Tm2 75.4(4) . .
C36 C37 Tm2 75.0(4) . 2_565
C38 C37 Tm2 76.0(4) . 2_565
Tm2 C37 Tm2 96.25(19) . 2_565
C36 C37 H37 111.6 . .
C38 C37 H37 111.6 . .
Tm2 C37 H37 130.7 . .
Tm2 C37 H37 133.1 2_565 .
C37 C38 C39 136.8(6) . .
C37 C38 Tm2 74.1(4) . .
C39 C38 Tm2 77.3(4) . .
C37 C38 Tm2 74.2(4) . 2_565
C39 C38 Tm2 77.0(4) . 2_565
Tm2 C38 Tm2 95.3(2) . 2_565
C37 C38 H38 111.6 . .
C39 C38 H38 111.6 . .
Tm2 C38 H38 132.1 . .
Tm2 C38 H38 132.4 2_565 .
C38 C39 C36 129.8(6) . 2_565
C38 C39 Si6 115.4(5) . .
C36 C39 Si6 114.8(5) 2_565 .
C38 C39 Tm2 72.6(4) . .
C36 C39 Tm2 73.9(4) 2_565 .
Si6 C39 Tm2 131.8(3) . .
C38 C39 Tm2 73.4(4) . 2_565
C36 C39 Tm2 72.2(4) 2_565 2_565
Si6 C39 Tm2 135.2(3) . 2_565
Tm2 C39 Tm2 92.98(19) . 2_565
Si6 C40 H40A 109.5 . .
Si6 C40 H40B 109.5 . .
H40A C40 H40B 109.5 . .
Si6 C40 H40C 109.5 . .
H40A C40 H40C 109.5 . .
H40B C40 H40C 109.5 . .
Si6 C41 H41A 109.5 . .
Si6 C41 H41B 109.5 . .
H41A C41 H41B 109.5 . .
Si6 C41 H41C 109.5 . .
H41A C41 H41C 109.5 . .
H41B C41 H41C 109.5 . .
Si6 C42 H42A 109.5 . .
Si6 C42 H42B 109.5 . .
H42A C42 H42B 109.5 . .
Si6 C42 H42C 109.5 . .
H42A C42 H42C 109.5 . .
H42B C42 H42C 109.5 . .
C50 C43 C44 130.0(7) . .
C50 C43 Si7 114.4(6) . .
C44 C43 Si7 115.6(5) . .
C50 C43 Tm3 72.8(4) . .
C44 C43 Tm3 72.3(4) . .
Si7 C43 Tm3 136.0(4) . .
C45 C44 C43 136.6(7) . .
C45 C44 Tm3 73.0(4) . .
C43 C44 Tm3 75.0(4) . .
C45 C44 H44 111.7 . .
C43 C44 H44 111.7 . .
Tm3 C44 H44 138.3 . .
C44 C45 C46 139.2(7) . .
C44 C45 Tm3 74.4(4) . .
C46 C45 Tm3 75.3(4) . .
C44 C45 H45 110.4 . .
C46 C45 H45 110.4 . .
Tm3 C45 H45 138.4 . .
C45 C46 C47 130.1(7) . .
C45 C46 Si8 113.8(5) . .
C47 C46 Si8 116.0(5) . .
C45 C46 Tm3 72.0(4) . .
C47 C46 Tm3 72.7(4) . .
Si8 C46 Tm3 139.3(4) . .
C48 C47 C46 135.6(7) . .
C48 C47 Tm3 73.7(4) . .
C46 C47 Tm3 74.5(4) . .
C48 C47 H47 112.2 . .
C46 C47 H47 112.2 . .
Tm3 C47 H47 136.3 . .
C47 C48 C49 135.5(7) . .
C47 C48 Tm3 73.6(4) . .
C49 C48 Tm3 74.0(5) . .
C47 C48 H48 112.2 . .
C49 C48 H48 112.2 . .
Tm3 C48 H48 137.5 . .
C50 C49 C48 135.1(7) . .
C50 C49 Tm3 73.8(5) . .
C48 C49 Tm3 73.3(5) . .
C50 C49 H49 112.5 . .
C48 C49 H49 112.5 . .
Tm3 C49 H49 137.9 . .
C49 C50 C43 137.7(8) . .
C49 C50 Tm3 74.2(5) . .
C43 C50 Tm3 74.8(5) . .
C49 C50 H50 111.2 . .
C43 C50 H50 111.2 . .
Tm3 C50 H50 137.7 . .
Si7 C51 H51A 109.5 . .
Si7 C51 H51B 109.5 . .
H51A C51 H51B 109.5 . .
Si7 C51 H51C 109.5 . .
H51A C51 H51C 109.5 . .
H51B C51 H51C 109.5 . .
Si7 C52 H52A 109.5 . .
Si7 C52 H52B 109.5 . .
H52A C52 H52B 109.5 . .
Si7 C52 H52C 109.5 . .
H52A C52 H52C 109.5 . .
H52B C52 H52C 109.5 . .
Si7 C53 H53A 109.5 . .
Si7 C53 H53B 109.5 . .
H53A C53 H53B 109.5 . .
Si7 C53 H53C 109.5 . .
H53A C53 H53C 109.5 . .
H53B C53 H53C 109.5 . .
Si8 C54 H54A 109.5 . .
Si8 C54 H54B 109.5 . .
H54A C54 H54B 109.5 . .
Si8 C54 H54C 109.5 . .
H54A C54 H54C 109.5 . .
H54B C54 H54C 109.5 . .
Si8 C55 H55A 109.5 . .
Si8 C55 H55B 109.5 . .
H55A C55 H55B 109.5 . .
Si8 C55 H55C 109.5 . .
H55A C55 H55C 109.5 . .
H55B C55 H55C 109.5 . .
Si8 C56 H56A 109.5 . .
Si8 C56 H56B 109.5 . .
H56A C56 H56B 109.5 . .
Si8 C56 H56C 109.5 . .
H56A C56 H56C 109.5 . .
H56B C56 H56C 109.5 . .
C58 C57 C60 136.8(6) . 2_556
C58 C57 Tm3 74.2(4) . .
C60 C57 Tm3 76.9(4) 2_556 .
C58 C57 Tm3 74.9(4) . 2_556
C60 C57 Tm3 76.6(4) 2_556 2_556
Tm3 C57 Tm3 95.4(2) . 2_556
C58 C57 H57 111.6 . .
C60 C57 H57 111.6 2_556 .
Tm3 C57 H57 132.6 . .
Tm3 C57 H57 132.0 2_556 .
C57 C58 C59 135.9(7) . .
C57 C58 Tm3 75.9(4) . .
C59 C58 Tm3 75.4(4) . .
C57 C58 Tm3 75.4(4) . 2_556
C59 C58 Tm3 75.1(4) . 2_556
Tm3 C58 Tm3 96.0(2) . 2_556
C57 C58 H58 112.1 . .
C59 C58 H58 112.1 . .
Tm3 C58 H58 131.2 . .
Tm3 C58 H58 132.8 2_556 .
C60 C59 C58 137.2(6) . .
C60 C59 Tm3 77.3(4) . .
C58 C59 Tm3 74.3(4) . .
C60 C59 Tm3 76.8(4) . 2_556
C58 C59 Tm3 74.8(4) . 2_556
Tm3 C59 Tm3 95.6(2) . 2_556
C60 C59 H59 111.4 . .
C58 C59 H59 111.4 . .
Tm3 C59 H59 132.2 . .
Tm3 C59 H59 132.1 2_556 .
C59 C60 C57 130.1(6) . 2_556
C59 C60 Si9 114.0(5) . .
C57 C60 Si9 115.8(5) 2_556 .
C59 C60 Tm3 72.8(4) . .
C57 C60 Tm3 73.5(4) 2_556 .
Si9 C60 Tm3 130.8(4) . .
C59 C60 Tm3 73.4(4) . 2_556
C57 C60 Tm3 73.1(4) 2_556 2_556
Si9 C60 Tm3 135.8(3) . 2_556
Tm3 C60 Tm3 93.34(18) . 2_556
Si9 C61 H61A 109.5 . .
Si9 C61 H61B 109.5 . .
H61A C61 H61B 109.5 . .
Si9 C61 H61C 109.5 . .
H61A C61 H61C 109.5 . .
H61B C61 H61C 109.5 . .
Si9 C62 H62A 109.5 . .
Si9 C62 H62B 109.5 . .
H62A C62 H62B 109.5 . .
Si9 C62 H62C 109.5 . .
H62A C62 H62C 109.5 . .
H62B C62 H62C 109.5 . .
Si9 C63 H63A 109.5 . .
Si9 C63 H63B 109.5 . .
H63A C63 H63B 109.5 . .
Si9 C63 H63C 109.5 . .
H63A C63 H63C 109.5 . .
H63B C63 H63C 109.5 . .
C65 C64 C01A 132.1(7) . .
C65 C64 Si10 114.5(5) . .
C01A C64 Si10 113.4(5) . .
C65 C64 Tm4 72.3(4) . .
C01A C64 Tm4 73.2(4) . .
Si10 C64 Tm4 136.7(3) . .
C64 C65 C66 136.0(6) . .
C64 C65 Tm4 75.2(4) . .
C66 C65 Tm4 73.6(4) . .
C64 C65 H65 112.0 . .
C66 C65 H65 112.0 . .
Tm4 C65 H65 136.0 . .
C65 C66 C67 137.9(7) . .
C65 C66 Tm4 73.2(4) . .
C67 C66 Tm4 76.2(4) . .
C65 C66 H66 111.0 . .
C67 C66 H66 111.0 . .
Tm4 C66 H66 137.3 . .
C68 C67 C66 130.5(7) . .
C68 C67 Si11 114.5(5) . .
C66 C67 Si11 115.0(5) . .
C68 C67 Tm4 72.1(4) . .
C66 C67 Tm4 71.0(4) . .
Si11 C67 Tm4 139.7(3) . .
C69 C68 C67 137.1(7) . .
C69 C68 Tm4 74.8(4) . .
C67 C68 Tm4 75.5(4) . .
C69 C68 H68 111.4 . .
C67 C68 H68 111.4 . .
Tm4 C68 H68 134.5 . .
C68 C69 C70 134.3(7) . .
C68 C69 Tm4 73.3(4) . .
C70 C69 Tm4 73.2(4) . .
C68 C69 H69 112.8 . .
C70 C69 H69 112.8 . .
Tm4 C69 H69 137.9 . .
C69 C70 C01A 136.7(7) . .
C69 C70 Tm4 74.5(4) . .
C01A C70 Tm4 73.3(4) . .
C69 C70 H70 111.6 . .
C01A C70 H70 111.6 . .
Tm4 C70 H70 138.6 . .
Si10 C71 H71A 109.5 . .
Si10 C71 H71B 109.5 . .
H71A C71 H71B 109.5 . .
Si10 C71 H71C 109.5 . .
H71A C71 H71C 109.5 . .
H71B C71 H71C 109.5 . .
Si10 C72 H72A 109.5 . .
Si10 C72 H72B 109.5 . .
H72A C72 H72B 109.5 . .
Si10 C72 H72C 109.5 . .
H72A C72 H72C 109.5 . .
H72B C72 H72C 109.5 . .
Si10 C73 H73A 109.5 . .
Si10 C73 H73B 109.5 . .
H73A C73 H73B 109.5 . .
Si10 C73 H73C 109.5 . .
H73A C73 H73C 109.5 . .
H73B C73 H73C 109.5 . .
Si11 C74 H74A 109.5 . .
Si11 C74 H74B 109.5 . .
H74A C74 H74B 109.5 . .
Si11 C74 H74C 109.5 . .
H74A C74 H74C 109.5 . .
H74B C74 H74C 109.5 . .
Si11 C75 H75A 109.5 . .
Si11 C75 H75B 109.5 . .
H75A C75 H75B 109.5 . .
Si11 C75 H75C 109.5 . .
H75A C75 H75C 109.5 . .
H75B C75 H75C 109.5 . .
Si11 C76 H76A 109.5 . .
Si11 C76 H76B 109.5 . .
H76A C76 H76B 109.5 . .
Si11 C76 H76C 109.5 . .
H76A C76 H76C 109.5 . .
H76B C76 H76C 109.5 . .
C80 C77 C78 137.9(7) 2_657 .
C80 C77 Tm4 78.0(4) 2_657 .
C78 C77 Tm4 75.0(4) . .
C80 C77 Tm4 71.3(4) 2_657 2_657
C78 C77 Tm4 80.0(4) . 2_657
Tm4 C77 Tm4 96.1(2) . 2_657
C80 C77 H77 111.1 2_657 .
C78 C77 H77 111.1 . .
Tm4 C77 H77 130.4 . .
Tm4 C77 H77 133.4 2_657 .
C79 C78 C77 129.2(6) . .
C79 C78 Si12 115.0(5) . .
C77 C78 Si12 115.9(6) . .
C79 C78 Tm4 73.3(4) . .
C77 C78 Tm4 74.1(4) . .
Si12 C78 Tm4 131.1(3) . .
C79 C78 Tm4 73.0(4) . 2_657
C77 C78 Tm4 70.9(4) . 2_657
Si12 C78 Tm4 135.8(3) . 2_657
Tm4 C78 Tm4 93.1(2) . 2_657
C78 C79 C80 137.1(7) . .
C78 C79 Tm4 76.2(4) . .
C80 C79 Tm4 75.7(4) . .
C78 C79 Tm4 78.5(4) . 2_657
C80 C79 Tm4 72.7(4) . 2_657
Tm4 C79 Tm4 95.5(2) . 2_657
C78 C79 H79 111.4 . .
C80 C79 H79 111.4 . .
Tm4 C79 H79 131.5 . .
Tm4 C79 H79 132.8 2_657 .
C77 C80 C79 135.8(7) 2_657 .
C77 C80 Tm4 78.7(4) 2_657 .
C79 C80 Tm4 73.4(4) . .
C77 C80 Tm4 71.8(4) 2_657 2_657
C79 C80 Tm4 77.9(4) . 2_657
Tm4 C80 Tm4 96.5(2) . 2_657
C77 C80 H80 112.1 2_657 .
C79 C80 H80 112.1 . .
Tm4 C80 H80 129.7 . .
Tm4 C80 H80 133.8 2_657 .
Si12 C81 H81A 109.5 . .
Si12 C81 H81B 109.5 . .
H81A C81 H81B 109.5 . .
Si12 C81 H81C 109.5 . .
H81A C81 H81C 109.5 . .
H81B C81 H81C 109.5 . .
Si12 C82 H82A 109.5 . .
Si12 C82 H82B 109.5 . .
H82A C82 H82B 109.5 . .
Si12 C82 H82C 109.5 . .
H82A C82 H82C 109.5 . .
H82B C82 H82C 109.5 . .
Si12 C83 H83A 109.5 . .
Si12 C83 H83B 109.5 . .
H83A C83 H83B 109.5 . .
Si12 C83 H83C 109.5 . .
H83A C83 H83C 109.5 . .
H83B C83 H83C 109.5 . .

loop_
_geom_bond_atom_site_label_1
_geom_bond_atom_site_label_2
_geom_bond_distance
_geom_bond_site_symmetry_2
Tm1 C2 2.488(7) .
Tm1 C3 2.492(7) .
Tm1 C6 2.516(7) .
Tm1 C5 2.519(6) .
Tm1 C8 2.519(8) .
Tm1 C4 2.524(7) .
Tm1 C1 2.530(8) .
Tm1 C7 2.533(7) .
Tm1 C17 2.670(7) .
Tm1 C18 2.699(7) .
Tm1 C16 2.709(7) .
Tm1 C15 2.711(7) .
Si1 C14 1.845(9) .
Si1 C13 1.872(11) .
Si1 C12 1.878(10) .
Si1 C4 1.879(7) .
C1 C2 1.406(10) .
C1 C8 1.418(10) .
C1 Si2 1.879(8) .
Tm2 C23 2.499(7) .
Tm2 C24 2.511(7) .
Tm2 C27 2.512(8) .
Tm2 C28 2.522(8) .
Tm2 C26 2.524(8) .
Tm2 C22 2.535(7) .
Tm2 C29 2.535(7) .
Tm2 C25 2.554(7) .
Tm2 C37 2.688(6) .
Tm2 C38 2.704(7) .
Tm2 C36 2.737(7) .
Tm2 C36 2.739(7) 2_565
Si2 C11 1.852(8) .
Si2 C9 1.855(9) .
Si2 C10 1.881(9) .
C2 C3 1.423(10) .
C2 H2 0.9300 .
Tm3 C45 2.493(7) .
Tm3 C44 2.511(7) .
Tm3 C47 2.513(7) .
Tm3 C48 2.516(8) .
Tm3 C50 2.520(8) .
Tm3 C49 2.526(8) .
Tm3 C46 2.537(7) .
Tm3 C43 2.545(8) .
Tm3 C58 2.702(6) .
Tm3 C59 2.717(7) .
Tm3 C57 2.724(7) .
Tm3 C58 2.728(7) 2_556
Si3 C21 1.858(8) .
Si3 C20 1.860(8) .
Si3 C19 1.864(9) .
Si3 C16 1.894(7) .
C3 C4 1.413(10) .
C3 H3 0.9300 .
Si5 C34 1.839(9) .
Si5 C35 1.843(10) .
Si5 C33 1.878(9) .
Si5 C25 1.888(7) .
C5 C6 1.411(10) .
C5 C4 1.419(10) .
C5 H5 0.9300 .
Tm4 C65 2.489(7) .
Tm4 C66 2.494(7) .
Tm4 C01A 2.511(7) .
Tm4 C68 2.517(7) .
Tm4 C70 2.518(7) .
Tm4 C64 2.525(7) .
Tm4 C69 2.535(7) .
Tm4 C67 2.562(7) .
Tm4 C79 2.658(7) .
Tm4 C77 2.684(7) .
Tm4 C80 2.688(7) .
Tm4 C78 2.695(7) .
Si4 C30 1.855(10) .
Si4 C22 1.866(7) .
Si4 C31 1.867(8) .
Si4 C32 1.870(9) .
Si6 C42 1.840(9) .
Si6 C41 1.862(8) .
Si6 C40 1.871(9) .
Si6 C39 1.896(7) .
C6 C7 1.392(11) .
C6 H6 0.9300 .
C7 C8 1.401(11) .
C7 H7 0.9300 .
Si7 C52 1.850(10) .
Si7 C51 1.862(9) .
Si7 C43 1.876(8) .
Si7 C53 1.883(9) .
Si8 C55 1.860(8) .
Si8 C54 1.861(10) .
Si8 C46 1.864(7) .
Si8 C56 1.865(9) .
C8 H8 0.9300 .
Si9 C61 1.862(9) .
Si9 C62 1.863(9) .
Si9 C63 1.864(8) .
Si9 C60 1.909(6) .
C9 H9A 0.9600 .
C9 H9AB 0.9600 .
C9 H9AC 0.9600 .
C10 H10A 0.9600 .
C10 H10B 0.9600 .
C10 H10C 0.9600 .
Si10 C73 1.861(9) .
Si10 C71 1.867(10) .
Si10 C72 1.876(9) .
Si10 C64 1.879(8) .
Si11 C75 1.855(9) .
Si11 C76 1.861(10) .
Si11 C67 1.875(8) .
Si11 C74 1.881(9) .
C11 H11A 0.9600 .
C11 H11B 0.9600 .
C11 H11C 0.9600 .
C12 H12A 0.9600 .
C12 H12B 0.9600 .
C12 H12C 0.9600 .
Si12 C83 1.856(9) .
Si12 C82 1.859(8) .
Si12 C81 1.879(9) .
Si12 C78 1.884(7) .
C13 H13A 0.9600 .
C13 H13B 0.9600 .
C13 H13C 0.9600 .
C14 H14A 0.9600 .
C14 H14B 0.9600 .
C14 H14C 0.9600 .
C15 C16 1.418(10) .
C15 C18 1.427(9) 2_666
C15 H15 0.9300 .
C16 C17 1.408(10) .
C17 C18 1.424(10) .
C17 H17 0.9300 .
C01A C64 1.412(10) .
C01A C70 1.424(10) .
C01A H01A 0.9300 .
C19 H19A 0.9600 .
C19 H19B 0.9600 .
C19 H19C 0.9600 .
C18 H18 0.9300 .
C20 H20A 0.9600 .
C20 H20B 0.9600 .
C20 H20C 0.9600 .
C21 H21A 0.9600 .
C21 H21B 0.9600 .
C21 H21C 0.9600 .
C22 C29 1.409(10) .
C22 C23 1.433(9) .
C24 C23 1.392(10) .
C24 C25 1.418(10) .
C24 H24 0.9300 .
C23 H23 0.9300 .
C25 C26 1.409(10) .
C26 C27 1.418(10) .
C26 H26 0.9300 .
C27 C28 1.388(11) .
C27 H27 0.9300 .
C29 C28 1.420(11) .
C29 H29 0.9300 .
C28 H28 0.9300 .
C30 H30A 0.9600 .
C30 H30B 0.9600 .
C30 H30C 0.9600 .
C31 H31A 0.9600 .
C31 H31B 0.9600 .
C31 H31C 0.9600 .
C32 H32A 0.9600 .
C32 H32B 0.9600 .
C32 H32C 0.9600 .
C33 H33A 0.9600 .
C33 H33B 0.9600 .
C33 H33C 0.9600 .
C34 H34A 0.9600 .
C34 H34B 0.9600 .
C34 H34C 0.9600 .
C35 H35A 0.9600 .
C35 H35B 0.9600 .
C35 H35C 0.9600 .
C36 C37 1.408(9) .
C36 C39 1.433(10) 2_565
C36 H36 0.9300 .
C37 C38 1.419(9) .
C37 H37 0.9300 .
C38 C39 1.423(9) .
C38 H38 0.9300 .
C40 H40A 0.9600 .
C40 H40B 0.9600 .
C40 H40C 0.9600 .
C41 H41A 0.9600 .
C41 H41B 0.9600 .
C41 H41C 0.9600 .
C42 H42A 0.9600 .
C42 H42B 0.9600 .
C42 H42C 0.9600 .
C43 C50 1.412(10) .
C43 C44 1.425(10) .
C44 C45 1.403(10) .
C44 H44 0.9300 .
C45 C46 1.417(10) .
C45 H45 0.9300 .
C46 C47 1.422(10) .
C47 C48 1.416(10) .
C47 H47 0.9300 .
C48 C49 1.420(11) .
C48 H48 0.9300 .
C49 C50 1.390(11) .
C49 H49 0.9300 .
C50 H50 0.9300 .
C51 H51A 0.9600 .
C51 H51B 0.9600 .
C51 H51C 0.9600 .
C52 H52A 0.9600 .
C52 H52B 0.9600 .
C52 H52C 0.9600 .
C53 H53A 0.9600 .
C53 H53B 0.9600 .
C53 H53C 0.9600 .
C54 H54A 0.9600 .
C54 H54B 0.9600 .
C54 H54C 0.9600 .
C55 H55A 0.9600 .
C55 H55B 0.9600 .
C55 H55C 0.9600 .
C56 H56A 0.9600 .
C56 H56B 0.9600 .
C56 H56C 0.9600 .
C57 C58 1.399(9) .
C57 C60 1.424(10) 2_556
C57 H57 0.9300 .
C58 C59 1.418(9) .
C58 H58 0.9300 .
C59 C60 1.415(9) .
C59 H59 0.9300 .
C61 H61A 0.9600 .
C61 H61B 0.9600 .
C61 H61C 0.9600 .
C62 H62A 0.9600 .
C62 H62B 0.9600 .
C62 H62C 0.9600 .
C63 H63A 0.9600 .
C63 H63B 0.9600 .
C63 H63C 0.9600 .
C64 C65 1.405(10) .
C65 C66 1.427(10) .
C65 H65 0.9300 .
C66 C67 1.427(10) .
C66 H66 0.9300 .
C67 C68 1.418(10) .
C68 C69 1.388(10) .
C68 H68 0.9300 .
C69 C70 1.404(10) .
C69 H69 0.9300 .
C70 H70 0.9300 .
C71 H71A 0.9600 .
C71 H71B 0.9600 .
C71 H71C 0.9600 .
C72 H72A 0.9600 .
C72 H72B 0.9600 .
C72 H72C 0.9600 .
C73 H73A 0.9600 .
C73 H73B 0.9600 .
C73 H73C 0.9600 .
C74 H74A 0.9600 .
C74 H74B 0.9600 .
C74 H74C 0.9600 .
C75 H75A 0.9600 .
C75 H75B 0.9600 .
C75 H75C 0.9600 .
C76 H76A 0.9600 .
C76 H76B 0.9600 .
C76 H76C 0.9600 .
C77 C80 1.419(10) 2_657
C77 C78 1.429(10) .
C77 H77 0.9300 .
C78 C79 1.409(11) .
C79 C80 1.421(10) .
C79 H79 0.9300 .
C80 H80 0.9300 .
C81 H81A 0.9600 .
C81 H81B 0.9600 .
C81 H81C 0.9600 .
C82 H82A 0.9600 .
C82 H82B 0.9600 .
C82 H82C 0.9600 .
C83 H83A 0.9600 .
C83 H83B 0.9600 .
C83 H83C 0.9600 .
